data_7061153
loop_
_publ_author_name
'Guo, Liping'
'Guo, Changjia'
'Peng, Shuqi'
'Song, Renyuan'

_publ_section_title
;
 Synthesis, structure, and coordination chemistry of a neutral
 pyrrolyl-functionalized amidinate ligand
;
_journal_issue 5
_journal_name_full 'New Journal of Chemistry'
_journal_page_first 2465
_journal_page_last 2471
_journal_paper_doi 10.1039/D1NJ05548H
_journal_volume 46
_journal_year 2022
_chemical_formula_moiety 'C39 H50 N3 Na O2'
_chemical_formula_sum 'C39 H50 N3 Na O2'
_chemical_formula_weight 615.81
_chemical_properties_physical Air-sensitive,Moisture-sensitive
_space_group_crystal_system monoclinic
_space_group_IT_number 14
_space_group_name_Hall '-P 2yn'
_space_group_name_H-M_alt 'P 1 21/n 1'
_atom_sites_solution_hydrogens geom
_audit_creation_date 2021-12-11
_audit_creation_method
;
Olex2 1.5
(compiled 2021.12.09 svn.r5202d8cf for OlexSys, GUI svn.r6439)
;
_audit_update_record
;
2021-12-15 deposited with the CCDC.	2021-12-20 downloaded from the CCDC.
;
_cell_angle_alpha 90
_cell_angle_beta 106.488(5)
_cell_angle_gamma 90
_cell_formula_units_Z 4
_cell_length_a 12.6032(13)
_cell_length_b 15.0919(15)
_cell_length_c 20.395(2)
_cell_measurement_reflns_used 9953
_cell_measurement_temperature 298.15
_cell_measurement_theta_max 27.02
_cell_measurement_theta_min 3.10
_cell_volume 3719.7(7)
_computing_data_collection 'Bruker SMART APEX II diffractrometer'
_computing_molecular_graphics 'Olex2 1.5 (Dolomanov et al., 2009)'
_computing_publication_material 'Olex2 1.5 (Dolomanov et al., 2009)'
_computing_structure_refinement 'SHELXL 2018/3 (Sheldrick, 2015)'
_computing_structure_solution 'SHELXT 2014/5 (Sheldrick, 2014)'
_diffrn_ambient_temperature 300.00
_diffrn_detector 'CCD area detector'
_diffrn_measured_fraction_theta_full 0.998
_diffrn_measured_fraction_theta_max 0.998
_diffrn_measurement_device 'three-circle diffractometer'
_diffrn_measurement_device_type 'Bruker APEX-II CCD'
_diffrn_measurement_method 'phi and omega scans'
_diffrn_radiation_monochromator graphite
_diffrn_radiation_probe x-ray
_diffrn_radiation_type MoK\a
_diffrn_radiation_wavelength 0.71073
_diffrn_reflns_av_R_equivalents 0.1157
_diffrn_reflns_av_unetI/netI 0.0338
_diffrn_reflns_Laue_measured_fraction_full 0.998
_diffrn_reflns_Laue_measured_fraction_max 0.998
_diffrn_reflns_limit_h_max 14
_diffrn_reflns_limit_h_min -14
_diffrn_reflns_limit_k_max 17
_diffrn_reflns_limit_k_min -17
_diffrn_reflns_limit_l_max 24
_diffrn_reflns_limit_l_min -24
_diffrn_reflns_number 144408
_diffrn_reflns_point_group_measured_fraction_full 0.998
_diffrn_reflns_point_group_measured_fraction_max 0.998
_diffrn_reflns_theta_full 25.000
_diffrn_reflns_theta_max 25.000
_diffrn_reflns_theta_min 3.101
_diffrn_source 'sealed X-ray tube'
_diffrn_source_target Mo
_diffrn_standards_number 0
_exptl_absorpt_coefficient_mu 0.077
_exptl_absorpt_correction_T_max 0.7456
_exptl_absorpt_correction_T_min 0.5356
_exptl_absorpt_correction_type multi-scan
_exptl_absorpt_process_details
;
SADABS-2014/5 (Bruker,2014/5) was used for absorption correction.
wR2(int) was 0.1147 before and 0.0666 after correction.
The Ratio of minimum to maximum transmission is 0.7183.
The \l/2 correction factor is Not present.
;
_exptl_crystal_colour 'clear light colourless'
_exptl_crystal_colour_lustre clear
_exptl_crystal_colour_modifier light
_exptl_crystal_colour_primary colourless
_exptl_crystal_density_diffrn 1.100
_exptl_crystal_description block
_exptl_crystal_F_000 1328
_exptl_crystal_recrystallization_method 'Re-crystallisation from solvent'
_exptl_crystal_size_max 0.22
_exptl_crystal_size_mid 0.21
_exptl_crystal_size_min 0.2
_refine_diff_density_max 0.339
_refine_diff_density_min -0.316
_refine_diff_density_rms 0.036
_refine_ls_extinction_coef 0.0047(9)
_refine_ls_extinction_expression Fc^*^=kFc[1+0.001xFc^2^\l^3^/sin(2\q)]^-1/4^
_refine_ls_extinction_method 'SHELXL-2018/3 (Sheldrick 2018)'
_refine_ls_goodness_of_fit_ref 1.033
_refine_ls_hydrogen_treatment constr
_refine_ls_matrix_type full
_refine_ls_number_parameters 454
_refine_ls_number_reflns 6530
_refine_ls_number_restraints 322
_refine_ls_restrained_S_all 1.025
_refine_ls_R_factor_all 0.1252
_refine_ls_R_factor_gt 0.0720
_refine_ls_shift/su_max 0.001
_refine_ls_shift/su_mean 0.000
_refine_ls_structure_factor_coef Fsqd
_refine_ls_weighting_details 'w=1/[\s^2^(Fo^2^)+(0.0721P)^2^+2.7370P] where P=(Fo^2^+2Fc^2^)/3'
_refine_ls_weighting_scheme calc
_refine_ls_wR_factor_gt 0.1662
_refine_ls_wR_factor_ref 0.2017
_reflns_Friedel_coverage 0.000
_reflns_number_gt 3888
_reflns_number_total 6530
_reflns_threshold_expression 'I > 2\s(I)'
_cod_data_source_file d1nj05548h2.cif
_cod_data_source_block complex1
_cod_depositor_comments 'Adding full bibliography for 7061153--7061161.cif.'
_cod_original_cell_volume 3719.8(7)
_cod_database_code 7061153
_shelx_shelxl_version_number 2018/3
_shelx_space_group_comment
;
The symmetry employed for this shelxl refinement is uniquely defined
by the following loop, which should always be used as a source of
symmetry information in preference to the above space-group names.
They are only intended as comments.
;
_shelx_estimated_absorpt_t_max 0.985
_shelx_estimated_absorpt_t_min 0.983
_exptl_crystal_mounting_method 'The title complex was mounted in a sealed capillary.'
_olex2_refinement_description
;
1. Fixed Uiso
 At 1.2 times of:
  All C(H) groups, All C(H,H) groups
 At 1.5 times of:
  All C(H,H,H) groups
2. Restrained distances
 C38A-C37A = C39A-C38A = C37A-C36A
 1.54 with sigma of 0.01
 C38A-C36A \\sim C39A-C37A
 with sigma of 0.02
3. Uiso/Uaniso restraints and constraints
C39A \\sim C39 \\sim C38 \\sim C38A \\sim C37A \\sim C36A \\sim C36 \\sim C37
\\sim C34 \\sim C34A \\sim C33A \\sim C33 \\sim C32A \\sim C35 \\sim C35A \\sim
C32: within 2A with sigma of 0.04 and sigma for terminal atoms of 0.08 within 2A
4. Rigid body (RIGU) restrains
 C36A, C37A, C38A, O2, C39A
 with sigma for 1-2 distances of 0.01 and sigma for 1-3 distances of 0.02
 C33, C34, C35, C32, O1
 with sigma for 1-2 distances of 0.01 and sigma for 1-3 distances of 0.02
 C35A, C34A, C33A, O1, C32A
 with sigma for 1-2 distances of 0.01 and sigma for 1-3 distances of 0.02
 C38, C37, C36, C39, O2
 with sigma for 1-2 distances of 0.01 and sigma for 1-3 distances of 0.02
5. Others
 Sof(C39A)=Sof(H39C)=Sof(H39D)=Sof(C38A)=Sof(H38C)=Sof(H38D)=Sof(C37A)=
 Sof(H37C)=Sof(H37D)=Sof(C36A)=Sof(H36C)=Sof(H36D)=1-FVAR(1)
 Sof(C36)=Sof(H36A)=Sof(H36B)=Sof(C38)=Sof(H38A)=Sof(H38B)=Sof(C37)=Sof(H37A)=
 Sof(H37B)=Sof(C39)=Sof(H39A)=Sof(H39B)=FVAR(1)
 Sof(C32A)=Sof(H32C)=Sof(H32D)=Sof(C33A)=Sof(H33C)=Sof(H33D)=Sof(C35A)=
 Sof(H35C)=Sof(H35D)=Sof(C34A)=Sof(H34C)=Sof(H34D)=1-FVAR(2)
 Sof(C32)=Sof(H32A)=Sof(H32B)=Sof(C35)=Sof(H35A)=Sof(H35B)=Sof(C34)=Sof(H34A)=
 Sof(H34B)=Sof(C33)=Sof(H33A)=Sof(H33B)=FVAR(2)
6.a Ternary CH refined with riding coordinates:
 C26(H26), C29(H29), C2(H2), C3(H3)
6.b Secondary CH2 refined with riding coordinates:
 C32(H32A,H32B), C35(H35A,H35B), C36(H36A,H36B), C38(H38A,H38B), C37(H37A,
 H37B), C39(H39A,H39B), C34(H34A,H34B), C33(H33A,H33B), C39A(H39C,H39D),
 C38A(H38C,H38D), C37A(H37C,H37D), C36A(H36C,H36D), C32A(H32C,H32D), C33A(H33C,
 H33D), C35A(H35C,H35D), C34A(H34C,H34D)
6.c Aromatic/amide H refined with riding coordinates:
 C22(H22), C23(H23), C24(H24), C19(H19), C18(H18), C17(H17), C16(H16),
 C15(H15), C11(H11), C10(H10), C9(H9), C8(H8)
6.d Fitted pentagon refined as free rotating group:
 C4(N1,C1,C2,C3)
6.e Fitted hexagon refined as free rotating group:
 C20(C21,C22,C23,C24,C25), C14(C19,C18,C17,C16,C15)
6.f Idealised Me refined as rotating group:
 C5(H5A,H5B,H5C), C28(H28A,H28B,H28C), C30(H30A,H30B,H30C), C27(H27A,H27B,
 H27C), C6(H6A,H6B,H6C), C31(H31A,H31B,H31C)
;
_olex2_submission_special_instructions 'No special instructions were received'

loop_
_space_group_symop_operation_xyz
'x, y, z'
'-x+1/2, y+1/2, -z+1/2'
'-x, -y, -z'
'x-1/2, -y-1/2, z-1/2'

loop_
_atom_site_label
_atom_site_type_symbol
_atom_site_fract_x
_atom_site_fract_y
_atom_site_fract_z
_atom_site_U_iso_or_equiv
_atom_site_adp_type
_atom_site_occupancy
_atom_site_site_symmetry_order
_atom_site_calc_flag
_atom_site_refinement_flags_posn
_atom_site_refinement_flags_adp
_atom_site_refinement_flags_occupancy
_atom_site_disorder_assembly
_atom_site_disorder_group
Na1 Na 0.58097(11) 0.60091(8) 0.73920(7) 0.0735(4) Uani 1 1 d . . . . .
N2 N 0.5486(2) 0.72405(15) 0.66470(12) 0.0527(6) Uani 1 1 d . . . . .
N3 N 0.4620(2) 0.72734(16) 0.74706(12) 0.0546(6) Uani 1 1 d . . . . .
C13 C 0.4737(2) 0.76225(18) 0.69048(14) 0.0475(7) Uani 1 1 d . . . . .
C12 C 0.5820(2) 0.75451(19) 0.60998(15) 0.0516(7) Uani 1 1 d . . . . .
C20 C 0.37001(15) 0.74499(13) 0.77141(9) 0.0527(8) Uani 1 1 d G . . . .
C21 C 0.26595(17) 0.71236(13) 0.73705(9) 0.0589(8) Uani 1 1 d G . . . .
C22 C 0.17738(14) 0.72522(15) 0.76395(11) 0.0743(10) Uani 1 1 d G . . . .
H22 H 0.107755 0.703389 0.740958 0.089 Uiso 1 1 calc R U . . .
C23 C 0.19288(17) 0.77073(16) 0.82520(12) 0.0849(12) Uani 1 1 d G . . . .
H23 H 0.133623 0.779335 0.843199 0.102 Uiso 1 1 calc R U . . .
C24 C 0.2969(2) 0.80336(15) 0.85956(9) 0.0785(11) Uani 1 1 d G . . . .
H24 H 0.307312 0.833803 0.900550 0.094 Uiso 1 1 calc R U . . .
C25 C 0.38551(16) 0.79049(14) 0.83267(9) 0.0619(9) Uani 1 1 d G . . . .
C14 C 0.40286(17) 0.83918(11) 0.65568(10) 0.0525(8) Uani 1 1 d G . . . .
C19 C 0.33635(19) 0.83118(13) 0.58873(10) 0.0669(9) Uani 1 1 d G . . . .
H19 H 0.333661 0.777805 0.565520 0.080 Uiso 1 1 calc R U . . .
C18 C 0.27386(18) 0.90294(18) 0.55647(11) 0.0902(12) Uani 1 1 d G . . . .
H18 H 0.229364 0.897585 0.511672 0.108 Uiso 1 1 calc R U . . .
C17 C 0.2779(2) 0.98271(15) 0.59116(15) 0.1000(15) Uani 1 1 d G . . . .
H17 H 0.236074 1.030726 0.569569 0.120 Uiso 1 1 calc R U . . .
C16 C 0.3444(2) 0.99072(11) 0.65811(15) 0.0945(14) Uani 1 1 d G . . . .
H16 H 0.347082 1.044089 0.681315 0.113 Uiso 1 1 calc R U . . .
C15 C 0.4069(2) 0.91895(14) 0.69037(10) 0.0740(10) Uani 1 1 d G . . . .
H15 H 0.451380 0.924310 0.735164 0.089 Uiso 1 1 calc R U . . .
C11 C 0.5929(3) 0.8424(2) 0.59092(16) 0.0605(8) Uani 1 1 d . . . . .
H11 H 0.572214 0.888012 0.615404 0.073 Uiso 1 1 calc R U . . .
C7 C 0.6173(3) 0.6897(2) 0.57101(17) 0.0626(9) Uani 1 1 d . . . . .
C26 C 0.2500(3) 0.6528(2) 0.67424(17) 0.0680(9) Uani 1 1 d . . . . .
H26 H 0.305612 0.671087 0.651711 0.082 Uiso 1 1 calc R U . . .
C10 C 0.6334(3) 0.8630(2) 0.53708(18) 0.0728(10) Uani 1 1 d . . . . .
H10 H 0.639024 0.922109 0.525729 0.087 Uiso 1 1 calc R U . . .
C9 C 0.6657(3) 0.7982(3) 0.49953(19) 0.0824(11) Uani 1 1 d . . . . .
H9 H 0.692918 0.812971 0.463075 0.099 Uiso 1 1 calc R U . . .
C8 C 0.6570(3) 0.7111(2) 0.51695(18) 0.0777(11) Uani 1 1 d . . . . .
H8 H 0.678165 0.666398 0.491930 0.093 Uiso 1 1 calc R U . . .
C29 C 0.5001(3) 0.8213(3) 0.87381(18) 0.0856(12) Uani 1 1 d . . . . .
H29 H 0.545119 0.826436 0.841887 0.103 Uiso 1 1 calc R U . . .
C4 C 0.7076(2) 0.55575(19) 0.63344(14) 0.0891(12) Uani 1 1 d G . . . .
N1 N 0.6154(2) 0.60097(12) 0.59009(12) 0.0721(8) Uani 1 1 d G . . . .
C1 C 0.5194(2) 0.54924(18) 0.58543(14) 0.0801(12) Uani 1 1 d G . . . .
C2 C 0.5523(3) 0.47204(15) 0.62589(16) 0.1017(15) Uani 1 1 d G . . . .
H2 H 0.508260 0.417699 0.621194 0.122 Uiso 1 1 calc R U . . .
C3 C 0.6687(3) 0.47606(17) 0.65556(14) 0.1101(16) Uani 1 1 d G . . . .
H3 H 0.715444 0.424804 0.673901 0.132 Uiso 1 1 calc R U . . .
C5 C 0.4098(3) 0.5785(3) 0.5429(2) 0.0891(12) Uani 1 1 d . . . . .
H5A H 0.355824 0.533588 0.543036 0.134 Uiso 1 1 calc R U . . .
H5B H 0.412482 0.588277 0.496907 0.134 Uiso 1 1 calc R U . . .
H5C H 0.389597 0.632530 0.561099 0.134 Uiso 1 1 calc R U . . .
C28 C 0.2739(4) 0.5559(2) 0.6946(2) 0.0974(13) Uani 1 1 d . . . . .
H28A H 0.346271 0.551031 0.726334 0.146 Uiso 1 1 calc R U . . .
H28B H 0.270774 0.521291 0.654590 0.146 Uiso 1 1 calc R U . . .
H28C H 0.219667 0.534530 0.715592 0.146 Uiso 1 1 calc R U . . .
C30 C 0.5033(5) 0.9109(3) 0.9085(3) 0.1285(18) Uani 1 1 d . . . . .
H30A H 0.466128 0.954124 0.875350 0.193 Uiso 1 1 calc R U . . .
H30B H 0.578891 0.928612 0.928101 0.193 Uiso 1 1 calc R U . . .
H30C H 0.467048 0.906584 0.943851 0.193 Uiso 1 1 calc R U . . .
C27 C 0.1387(4) 0.6620(4) 0.6218(2) 0.1168(16) Uani 1 1 d . . . . .
H27A H 0.081492 0.644191 0.641602 0.175 Uiso 1 1 calc R U . . .
H27B H 0.136477 0.624981 0.583094 0.175 Uiso 1 1 calc R U . . .
H27C H 0.127380 0.722606 0.607200 0.175 Uiso 1 1 calc R U . . .
C6 C 0.8196(4) 0.5950(3) 0.6496(3) 0.1177(16) Uani 1 1 d . . . . .
H6A H 0.818754 0.652669 0.669274 0.177 Uiso 1 1 calc R U . . .
H6B H 0.841868 0.599981 0.608517 0.177 Uiso 1 1 calc R U . . .
H6C H 0.870917 0.557663 0.681665 0.177 Uiso 1 1 calc R U . . .
C31 C 0.5551(5) 0.7532(4) 0.9269(3) 0.157(3) Uani 1 1 d . . . . .
H31A H 0.511183 0.744311 0.957825 0.236 Uiso 1 1 calc R U . . .
H31B H 0.627373 0.773687 0.951826 0.236 Uiso 1 1 calc R U . . .
H31C H 0.561646 0.698220 0.904621 0.236 Uiso 1 1 calc R U . . .
O2 O 0.5523(3) 0.48772(19) 0.81012(17) 0.1076(10) Uani 1 1 d . . . . .
O1 O 0.7501(3) 0.6361(2) 0.8109(2) 0.1472(16) Uani 1 1 d . . . . .
C32 C 0.775(2) 0.7274(18) 0.8140(16) 0.109(6) Uani 0.43(2) 1 d . U P A 1
H32A H 0.733292 0.760435 0.839401 0.130 Uiso 0.43(2) 1 calc R U P A 1
H32B H 0.763250 0.753359 0.768993 0.130 Uiso 0.43(2) 1 calc R U P A 1
C35 C 0.817(3) 0.5886(19) 0.8606(19) 0.145(9) Uani 0.43(2) 1 d . U P A 1
H35A H 0.770415 0.562695 0.886164 0.174 Uiso 0.43(2) 1 calc R U P A 1
H35B H 0.842964 0.539828 0.838351 0.174 Uiso 0.43(2) 1 calc R U P A 1
C36 C 0.5638(12) 0.3974(8) 0.8018(6) 0.136(4) Uani 0.732(10) 1 d . U P B 1
H36A H 0.633761 0.385591 0.792362 0.163 Uiso 0.732(10) 1 calc R U P B 1
H36B H 0.504693 0.376355 0.763250 0.163 Uiso 0.732(10) 1 calc R U P B 1
C38 C 0.5215(11) 0.4271(9) 0.9078(6) 0.155(4) Uani 0.732(10) 1 d . U P B 1
H38A H 0.446950 0.416062 0.910255 0.185 Uiso 0.732(10) 1 calc R U P B 1
H38B H 0.571170 0.429699 0.953789 0.185 Uiso 0.732(10) 1 calc R U P B 1
C37 C 0.5601(8) 0.3512(5) 0.8632(5) 0.130(3) Uani 0.732(10) 1 d . U P B 1
H37A H 0.632324 0.327855 0.887386 0.156 Uiso 0.732(10) 1 calc R U P B 1
H37B H 0.507234 0.302885 0.852649 0.156 Uiso 0.732(10) 1 calc R U P B 1
C39 C 0.5261(12) 0.5046(8) 0.8727(7) 0.152(4) Uani 0.732(10) 1 d . U P B 1
H39A H 0.581827 0.543393 0.901168 0.182 Uiso 0.732(10) 1 calc R U P B 1
H39B H 0.455313 0.534639 0.862904 0.182 Uiso 0.732(10) 1 calc R U P B 1
C34 C 0.898(2) 0.6181(18) 0.9031(13) 0.154(7) Uani 0.43(2) 1 d . U P A 1
H34A H 0.964422 0.582579 0.908218 0.184 Uiso 0.43(2) 1 calc R U P A 1
H34B H 0.886166 0.629149 0.947259 0.184 Uiso 0.43(2) 1 calc R U P A 1
C33 C 0.8960(15) 0.7192(14) 0.8526(18) 0.145(7) Uani 0.43(2) 1 d . U P A 1
H33A H 0.921407 0.770123 0.881796 0.174 Uiso 0.43(2) 1 calc R U P A 1
H33B H 0.941188 0.712672 0.821498 0.174 Uiso 0.43(2) 1 calc R U P A 1
C39A C 0.465(2) 0.4886(17) 0.8450(14) 0.127(8) Uani 0.268(10) 1 d D U P B 2
H39C H 0.394232 0.507856 0.814758 0.152 Uiso 0.268(10) 1 calc R U P B 2
H39D H 0.484158 0.525902 0.885414 0.152 Uiso 0.268(10) 1 calc R U P B 2
C38A C 0.4621(16) 0.3912(17) 0.8636(14) 0.137(7) Uani 0.268(10) 1 d D U P B 2
H38C H 0.446485 0.351436 0.824595 0.164 Uiso 0.268(10) 1 calc R U P B 2
H38D H 0.415544 0.378116 0.892911 0.164 Uiso 0.268(10) 1 calc R U P B 2
C37A C 0.5852(18) 0.400(3) 0.9016(12) 0.155(8) Uani 0.268(10) 1 d D U P B 2
H37C H 0.616837 0.348289 0.928725 0.186 Uiso 0.268(10) 1 calc R U P B 2
H37D H 0.605214 0.454235 0.927256 0.186 Uiso 0.268(10) 1 calc R U P B 2
C36A C 0.601(3) 0.402(3) 0.8288(14) 0.119(8) Uani 0.268(10) 1 d D U P B 2
H36C H 0.678542 0.399647 0.829740 0.143 Uiso 0.268(10) 1 calc R U P B 2
H36D H 0.560629 0.354720 0.799692 0.143 Uiso 0.268(10) 1 calc R U P B 2
C32A C 0.800(2) 0.7234(17) 0.8317(15) 0.164(9) Uani 0.57(2) 1 d . U P A 2
H32C H 0.838419 0.743709 0.799326 0.197 Uiso 0.57(2) 1 calc R U P A 2
H32D H 0.743406 0.766258 0.832709 0.197 Uiso 0.57(2) 1 calc R U P A 2
C33A C 0.8703(19) 0.7156(14) 0.8926(11) 0.169(6) Uani 0.57(2) 1 d . U P A 2
H33C H 0.834924 0.703180 0.928058 0.203 Uiso 0.57(2) 1 calc R U P A 2
H33D H 0.920508 0.765429 0.905264 0.203 Uiso 0.57(2) 1 calc R U P A 2
C35A C 0.835(2) 0.5760(14) 0.8421(13) 0.145(7) Uani 0.57(2) 1 d . U P A 2
H35C H 0.816247 0.542285 0.877657 0.174 Uiso 0.57(2) 1 calc R U P A 2
H35D H 0.849107 0.535305 0.808658 0.174 Uiso 0.57(2) 1 calc R U P A 2
C34A C 0.9260(16) 0.6298(16) 0.8693(15) 0.188(7) Uani 0.57(2) 1 d . U P A 2
H34C H 0.963341 0.644826 0.835220 0.226 Uiso 0.57(2) 1 calc R U P A 2
H34D H 0.978302 0.601725 0.907973 0.226 Uiso 0.57(2) 1 calc R U P A 2

loop_
_atom_site_aniso_label
_atom_site_aniso_U_11
_atom_site_aniso_U_22
_atom_site_aniso_U_33
_atom_site_aniso_U_23
_atom_site_aniso_U_13
_atom_site_aniso_U_12
Na1 0.0819(9) 0.0600(8) 0.0798(9) 0.0075(7) 0.0249(7) 0.0112(7)
N2 0.0636(16) 0.0509(14) 0.0519(14) -0.0022(11) 0.0300(13) 0.0054(12)
N3 0.0637(16) 0.0600(15) 0.0464(14) 0.0042(12) 0.0256(13) 0.0109(12)
C13 0.0573(18) 0.0445(15) 0.0437(16) -0.0060(13) 0.0196(14) -0.0021(14)
C12 0.0539(18) 0.0551(17) 0.0513(17) -0.0089(14) 0.0241(15) -0.0058(14)
C20 0.068(2) 0.0529(17) 0.0443(17) 0.0125(14) 0.0275(16) 0.0133(15)
C21 0.072(2) 0.0579(18) 0.0551(19) 0.0140(15) 0.0320(18) 0.0070(16)
C22 0.073(2) 0.086(2) 0.074(2) 0.017(2) 0.039(2) 0.0057(19)
C23 0.096(3) 0.101(3) 0.080(3) 0.017(2) 0.061(2) 0.021(2)
C24 0.105(3) 0.090(3) 0.055(2) 0.0059(19) 0.047(2) 0.016(2)
C25 0.079(2) 0.069(2) 0.0433(17) 0.0104(15) 0.0252(17) 0.0160(18)
C14 0.0642(19) 0.0485(16) 0.0565(19) 0.0046(14) 0.0361(17) 0.0023(14)
C19 0.071(2) 0.064(2) 0.065(2) 0.0096(17) 0.0182(18) -0.0009(18)
C18 0.079(3) 0.092(3) 0.095(3) 0.037(3) 0.017(2) 0.008(2)
C17 0.112(3) 0.078(3) 0.134(4) 0.048(3) 0.073(3) 0.030(3)
C16 0.151(4) 0.052(2) 0.110(3) 0.011(2) 0.085(3) 0.021(2)
C15 0.118(3) 0.0528(19) 0.070(2) 0.0026(17) 0.056(2) 0.0072(19)
C11 0.069(2) 0.0587(19) 0.064(2) -0.0123(16) 0.0353(17) -0.0119(16)
C7 0.075(2) 0.0561(19) 0.069(2) -0.0103(16) 0.0399(18) -0.0045(16)
C26 0.074(2) 0.071(2) 0.064(2) 0.0007(17) 0.0269(19) -0.0108(18)
C10 0.089(3) 0.067(2) 0.074(2) -0.0055(18) 0.042(2) -0.0187(19)
C9 0.105(3) 0.088(3) 0.073(2) -0.009(2) 0.056(2) -0.021(2)
C8 0.100(3) 0.077(2) 0.076(2) -0.0203(19) 0.057(2) -0.009(2)
C29 0.098(3) 0.110(3) 0.049(2) -0.009(2) 0.020(2) 0.020(2)
C4 0.112(3) 0.075(3) 0.095(3) -0.013(2) 0.052(3) 0.016(3)
N1 0.094(2) 0.0577(17) 0.080(2) -0.0166(15) 0.0508(18) 0.0013(17)
C1 0.119(3) 0.058(2) 0.083(3) -0.026(2) 0.061(3) -0.013(2)
C2 0.154(5) 0.060(3) 0.107(3) -0.022(2) 0.063(3) -0.014(3)
C3 0.165(5) 0.058(3) 0.125(4) -0.009(2) 0.070(4) 0.012(3)
C5 0.100(3) 0.085(3) 0.094(3) -0.029(2) 0.045(3) -0.023(2)
C28 0.132(4) 0.066(2) 0.106(3) 0.001(2) 0.052(3) -0.004(2)
C30 0.140(4) 0.104(4) 0.124(4) -0.017(3) 0.010(4) -0.001(3)
C27 0.112(4) 0.134(4) 0.092(3) -0.020(3) 0.010(3) 0.003(3)
C6 0.099(3) 0.121(4) 0.139(4) 0.007(3) 0.043(3) 0.026(3)
C31 0.171(6) 0.114(4) 0.134(5) 0.005(4) -0.041(4) 0.038(4)
O2 0.140(3) 0.081(2) 0.110(2) 0.0187(17) 0.049(2) 0.0013(18)
O1 0.116(3) 0.070(2) 0.201(4) 0.018(2) -0.042(3) -0.0020(18)
C32 0.084(10) 0.070(9) 0.158(14) -0.007(10) 0.011(11) -0.020(8)
C35 0.114(14) 0.120(14) 0.170(17) 0.077(13) -0.009(10) -0.021(12)
C36 0.210(12) 0.072(5) 0.113(8) 0.000(5) 0.026(7) -0.029(7)
C38 0.153(9) 0.195(10) 0.130(7) 0.053(7) 0.063(7) 0.010(7)
C37 0.140(7) 0.092(5) 0.143(8) 0.023(5) 0.017(6) -0.032(5)
C39 0.188(12) 0.141(7) 0.130(9) 0.004(6) 0.050(8) 0.021(8)
C34 0.142(13) 0.156(12) 0.143(13) 0.039(11) 0.009(10) -0.023(10)
C33 0.091(9) 0.112(10) 0.221(17) 0.011(12) 0.028(11) -0.016(8)
C39A 0.140(17) 0.162(15) 0.100(15) 0.057(13) 0.070(12) 0.049(14)
C38A 0.153(14) 0.137(13) 0.135(15) 0.007(12) 0.066(12) -0.021(13)
C37A 0.180(15) 0.148(15) 0.133(13) 0.045(13) 0.041(13) -0.002(14)
C36A 0.122(15) 0.113(15) 0.116(17) 0.002(15) 0.024(15) 0.033(14)
C32A 0.135(15) 0.077(8) 0.232(16) 0.040(10) -0.030(11) 0.013(9)
C33A 0.173(12) 0.157(11) 0.150(12) -0.038(10) 0.004(10) -0.017(10)
C35A 0.114(10) 0.099(8) 0.172(14) 0.000(8) -0.042(9) 0.047(7)
C34A 0.102(9) 0.182(12) 0.248(17) 0.011(13) -0.002(11) 0.021(9)

loop_
_atom_type_symbol
_atom_type_description
_atom_type_scat_dispersion_real
_atom_type_scat_dispersion_imag
_atom_type_scat_source
C C 0.0033 0.0016 'International Tables Vol C Tables 4.2.6.8 and 6.1.1.4'
H H 0.0000 0.0000 'International Tables Vol C Tables 4.2.6.8 and 6.1.1.4'
N N 0.0061 0.0033 'International Tables Vol C Tables 4.2.6.8 and 6.1.1.4'
Na Na 0.0362 0.0249 'International Tables Vol C Tables 4.2.6.8 and 6.1.1.4'
O O 0.0106 0.0060 'International Tables Vol C Tables 4.2.6.8 and 6.1.1.4'

loop_
_geom_angle_atom_site_label_1
_geom_angle_atom_site_label_2
_geom_angle_atom_site_label_3
_geom_angle
_geom_angle_site_symmetry_1
_geom_angle_site_symmetry_3
_geom_angle_publ_flag
N2 Na1 N3 55.56(8) . . ?
N2 Na1 C4 75.78(8) . . ?
N2 Na1 C1 66.43(8) . . ?
N2 Na1 C2 93.10(9) . . ?
N2 Na1 C3 98.90(8) . . ?
N3 Na1 C4 131.25(9) . . ?
N3 Na1 C1 106.14(9) . . ?
N3 Na1 C2 128.19(11) . . ?
N3 Na1 C3 150.00(9) . . ?
C4 Na1 C1 43.4 . . ?
C2 Na1 C4 44.4 . . ?
C2 Na1 C1 26.9 . . ?
C3 Na1 C4 27.0 . . ?
C3 Na1 C1 44.4 . . ?
C3 Na1 C2 27.7 . . ?
O2 Na1 N2 161.21(12) . . ?
O2 Na1 N3 108.84(11) . . ?
O2 Na1 C4 118.13(11) . . ?
O2 Na1 C1 113.81(11) . . ?
O2 Na1 C2 89.83(10) . . ?
O2 Na1 C3 92.31(11) . . ?
O1 Na1 N2 100.88(12) . . ?
O1 Na1 N3 104.69(12) . . ?
O1 Na1 C4 85.74(14) . . ?
O1 Na1 C1 128.78(14) . . ?
O1 Na1 C2 122.58(14) . . ?
O1 Na1 C3 94.84(14) . . ?
O1 Na1 O2 93.10(14) . . ?
C13 N2 Na1 95.66(17) . . ?
C13 N2 C12 126.0(2) . . ?
C12 N2 Na1 138.32(19) . . ?
C13 N3 Na1 91.78(17) . . ?
C13 N3 C20 122.8(2) . . ?
C20 N3 Na1 138.31(17) . . ?
N2 C13 C14 122.4(2) . . ?
N3 C13 N2 116.2(3) . . ?
N3 C13 C14 121.4(2) . . ?
N2 C12 C11 128.1(3) . . ?
N2 C12 C7 116.3(3) . . ?
C11 C12 C7 115.4(3) . . ?
C21 C20 N3 120.52(17) . . ?
C21 C20 C25 120.0 . . ?
C25 C20 N3 119.35(17) . . ?
C20 C21 C26 120.70(18) . . ?
C22 C21 C20 120.0 . . ?
C22 C21 C26 118.90(18) . . ?
C21 C22 H22 120.0 . . ?
C21 C22 C23 120.0 . . ?
C23 C22 H22 120.0 . . ?
C22 C23 H23 120.0 . . ?
C24 C23 C22 120.0 . . ?
C24 C23 H23 120.0 . . ?
C23 C24 H24 120.0 . . ?
C25 C24 C23 120.0 . . ?
C25 C24 H24 120.0 . . ?
C20 C25 C29 121.03(19) . . ?
C24 C25 C20 120.0 . . ?
C24 C25 C29 118.84(18) . . ?
C19 C14 C13 120.34(17) . . ?
C19 C14 C15 120.0 . . ?
C15 C14 C13 119.64(17) . . ?
C14 C19 H19 120.0 . . ?
C18 C19 C14 120.0 . . ?
C18 C19 H19 120.0 . . ?
C19 C18 H18 120.0 . . ?
C19 C18 C17 120.0 . . ?
C17 C18 H18 120.0 . . ?
C18 C17 H17 120.0 . . ?
C16 C17 C18 120.0 . . ?
C16 C17 H17 120.0 . . ?
C17 C16 H16 120.0 . . ?
C17 C16 C15 120.0 . . ?
C15 C16 H16 120.0 . . ?
C14 C15 H15 120.0 . . ?
C16 C15 C14 120.0 . . ?
C16 C15 H15 120.0 . . ?
C12 C11 H11 119.2 . . ?
C10 C11 C12 121.7(3) . . ?
C10 C11 H11 119.2 . . ?
C8 C7 C12 122.3(3) . . ?
C8 C7 N1 119.3(3) . . ?
N1 C7 C12 118.4(3) . . ?
C21 C26 H26 106.6 . . ?
C28 C26 C21 111.5(3) . . ?
C28 C26 H26 106.6 . . ?
C27 C26 C21 114.4(3) . . ?
C27 C26 H26 106.6 . . ?
C27 C26 C28 110.6(4) . . ?
C11 C10 H10 119.2 . . ?
C11 C10 C9 121.5(3) . . ?
C9 C10 H10 119.2 . . ?
C10 C9 H9 120.7 . . ?
C10 C9 C8 118.6(3) . . ?
C8 C9 H9 120.7 . . ?
C7 C8 C9 120.5(3) . . ?
C7 C8 H8 119.7 . . ?
C9 C8 H8 119.7 . . ?
C25 C29 H29 107.2 . . ?
C30 C29 C25 115.1(3) . . ?
C30 C29 H29 107.2 . . ?
C31 C29 C25 110.9(4) . . ?
C31 C29 H29 107.2 . . ?
C31 C29 C30 109.0(4) . . ?
N1 C4 Na1 80.51(10) . . ?
N1 C4 C6 120.5(3) . . ?
C3 C4 Na1 70.89(10) . . ?
C3 C4 N1 108.0 . . ?
C3 C4 C6 131.4(3) . . ?
C6 C4 Na1 113.8(2) . . ?
C7 N1 C4 123.9(2) . . ?
C7 N1 C1 126.2(2) . . ?
C1 N1 C4 108.0 . . ?
N1 C1 Na1 80.24(10) . . ?
N1 C1 C5 120.9(3) . . ?
C2 C1 Na1 70.82(10) . . ?
C2 C1 N1 108.0 . . ?
C2 C1 C5 131.1(3) . . ?
C5 C1 Na1 116.24(19) . . ?
Na1 C2 H2 124.4 . . ?
C1 C2 Na1 82.27(10) . . ?
C1 C2 H2 124.4 . . ?
C1 C2 C3 108.0 . . ?
C3 C2 Na1 75.95(11) . . ?
C3 C2 H2 124.4 . . ?
Na1 C3 H3 124.4 . . ?
C4 C3 Na1 82.14(10) . . ?
C4 C3 H3 124.4 . . ?
C2 C3 Na1 76.31(11) . . ?
C2 C3 C4 108.0 . . ?
C2 C3 H3 124.4 . . ?
C1 C5 H5A 109.5 . . ?
C1 C5 H5B 109.5 . . ?
C1 C5 H5C 109.5 . . ?
H5A C5 H5B 109.5 . . ?
H5A C5 H5C 109.5 . . ?
H5B C5 H5C 109.5 . . ?
C26 C28 H28A 109.5 . . ?
C26 C28 H28B 109.5 . . ?
C26 C28 H28C 109.5 . . ?
H28A C28 H28B 109.5 . . ?
H28A C28 H28C 109.5 . . ?
H28B C28 H28C 109.5 . . ?
C29 C30 H30A 109.5 . . ?
C29 C30 H30B 109.5 . . ?
C29 C30 H30C 109.5 . . ?
H30A C30 H30B 109.5 . . ?
H30A C30 H30C 109.5 . . ?
H30B C30 H30C 109.5 . . ?
C26 C27 H27A 109.5 . . ?
C26 C27 H27B 109.5 . . ?
C26 C27 H27C 109.5 . . ?
H27A C27 H27B 109.5 . . ?
H27A C27 H27C 109.5 . . ?
H27B C27 H27C 109.5 . . ?
C4 C6 H6A 109.5 . . ?
C4 C6 H6B 109.5 . . ?
C4 C6 H6C 109.5 . . ?
H6A C6 H6B 109.5 . . ?
H6A C6 H6C 109.5 . . ?
H6B C6 H6C 109.5 . . ?
C29 C31 H31A 109.5 . . ?
C29 C31 H31B 109.5 . . ?
C29 C31 H31C 109.5 . . ?
H31A C31 H31B 109.5 . . ?
H31A C31 H31C 109.5 . . ?
H31B C31 H31C 109.5 . . ?
C36 O2 Na1 127.1(5) . . ?
C36 O2 C39 110.1(8) . . ?
C39 O2 Na1 122.6(6) . . ?
C39A O2 Na1 124.2(9) . . ?
C36A O2 Na1 134.0(12) . . ?
C36A O2 C39A 101.7(16) . . ?
C32 O1 Na1 114.2(11) . . ?
C35 O1 Na1 129.7(14) . . ?
C35 O1 C32 114.2(18) . . ?
C32A O1 Na1 129.9(10) . . ?
C35A O1 Na1 126.3(11) . . ?
C35A O1 C32A 103.7(15) . . ?
O1 C32 H32A 112.4 . . ?
O1 C32 H32B 112.4 . . ?
O1 C32 C33 96.8(18) . . ?
H32A C32 H32B 109.9 . . ?
C33 C32 H32A 112.4 . . ?
C33 C32 H32B 112.4 . . ?
O1 C35 H35A 106.2 . . ?
O1 C35 H35B 106.2 . . ?
H35A C35 H35B 106.4 . . ?
C34 C35 O1 125(2) . . ?
C34 C35 H35A 106.2 . . ?
C34 C35 H35B 106.2 . . ?
O2 C36 H36A 109.7 . . ?
O2 C36 H36B 109.7 . . ?
O2 C36 C37 109.7(9) . . ?
H36A C36 H36B 108.2 . . ?
C37 C36 H36A 109.7 . . ?
C37 C36 H36B 109.7 . . ?
H38A C38 H38B 108.9 . . ?
C37 C38 H38A 110.9 . . ?
C37 C38 H38B 110.9 . . ?
C39 C38 H38A 110.9 . . ?
C39 C38 H38B 110.9 . . ?
C39 C38 C37 104.2(8) . . ?
C36 C37 C38 103.5(8) . . ?
C36 C37 H37A 111.1 . . ?
C36 C37 H37B 111.1 . . ?
C38 C37 H37A 111.1 . . ?
C38 C37 H37B 111.1 . . ?
H37A C37 H37B 109.0 . . ?
O2 C39 H39A 109.3 . . ?
O2 C39 H39B 109.3 . . ?
C38 C39 O2 111.5(9) . . ?
C38 C39 H39A 109.3 . . ?
C38 C39 H39B 109.3 . . ?
H39A C39 H39B 108.0 . . ?
C35 C34 H34A 113.4 . . ?
C35 C34 H34B 113.4 . . ?
C35 C34 C33 92(2) . . ?
H34A C34 H34B 110.7 . . ?
C33 C34 H34A 113.4 . . ?
C33 C34 H34B 113.4 . . ?
C32 C33 C34 102.4(17) . . ?
C32 C33 H33A 111.3 . . ?
C32 C33 H33B 111.3 . . ?
C34 C33 H33A 111.3 . . ?
C34 C33 H33B 111.3 . . ?
H33A C33 H33B 109.2 . . ?
O2 C39A H39C 111.7 . . ?
O2 C39A H39D 111.7 . . ?
O2 C39A C38A 100.5(15) . . ?
H39C C39A H39D 109.4 . . ?
C38A C39A H39C 111.7 . . ?
C38A C39A H39D 111.7 . . ?
C39A C38A H38C 114.1 . . ?
C39A C38A H38D 114.1 . . ?
C39A C38A C37A 87.5(16) . . ?
H38C C38A H38D 111.3 . . ?
C37A C38A H38C 114.1 . . ?
C37A C38A H38D 114.1 . . ?
C38A C37A H37C 114.6 . . ?
C38A C37A H37D 114.6 . . ?
C38A C37A C36A 84.5(16) . . ?
H37C C37A H37D 111.7 . . ?
C36A C37A H37C 114.6 . . ?
C36A C37A H37D 114.6 . . ?
O2 C36A C37A 96.2(19) . . ?
O2 C36A H36C 112.5 . . ?
O2 C36A H36D 112.5 . . ?
C37A C36A H36C 112.5 . . ?
C37A C36A H36D 112.5 . . ?
H36C C36A H36D 110.0 . . ?
O1 C32A H32C 110.1 . . ?
O1 C32A H32D 110.1 . . ?
H32C C32A H32D 108.4 . . ?
C33A C32A O1 108.1(19) . . ?
C33A C32A H32C 110.1 . . ?
C33A C32A H32D 110.1 . . ?
C32A C33A H33C 113.4 . . ?
C32A C33A H33D 113.4 . . ?
C32A C33A C34A 91(2) . . ?
H33C C33A H33D 110.7 . . ?
C34A C33A H33C 113.4 . . ?
C34A C33A H33D 113.4 . . ?
O1 C35A H35C 111.0 . . ?
O1 C35A H35D 111.0 . . ?
H35C C35A H35D 109.0 . . ?
C34A C35A O1 103.9(17) . . ?
C34A C35A H35C 111.0 . . ?
C34A C35A H35D 111.0 . . ?
C33A C34A H34C 111.4 . . ?
C33A C34A H34D 111.4 . . ?
C35A C34A C33A 102.1(17) . . ?
C35A C34A H34C 111.4 . . ?
C35A C34A H34D 111.4 . . ?
H34C C34A H34D 109.2 . . ?

loop_
_geom_bond_atom_site_label_1
_geom_bond_atom_site_label_2
_geom_bond_distance
_geom_bond_site_symmetry_2
_geom_bond_publ_flag
Na1 N2 2.362(3) . ?
Na1 N3 2.460(3) . ?
Na1 C4 3.102(3) . ?
Na1 C1 3.109(3) . ?
Na1 C2 2.963(3) . ?
Na1 C3 2.959(3) . ?
Na1 O2 2.332(3) . ?
Na1 O1 2.279(4) . ?
N2 C13 1.335(3) . ?
N2 C12 1.378(3) . ?
N3 C13 1.315(3) . ?
N3 C20 1.410(3) . ?
C13 C14 1.513(3) . ?
C12 C11 1.400(4) . ?
C12 C7 1.410(4) . ?
C20 C21 1.3900 . ?
C20 C25 1.3900 . ?
C21 C22 1.3900 . ?
C21 C26 1.531(4) . ?
C22 H22 0.9300 . ?
C22 C23 1.3900 . ?
C23 H23 0.9300 . ?
C23 C24 1.3900 . ?
C24 H24 0.9300 . ?
C24 C25 1.3900 . ?
C25 C29 1.523(5) . ?
C14 C19 1.3900 . ?
C14 C15 1.3900 . ?
C19 H19 0.9300 . ?
C19 C18 1.3900 . ?
C18 H18 0.9300 . ?
C18 C17 1.3900 . ?
C17 H17 0.9300 . ?
C17 C16 1.3900 . ?
C16 H16 0.9300 . ?
C16 C15 1.3900 . ?
C15 H15 0.9300 . ?
C11 H11 0.9300 . ?
C11 C10 1.371(4) . ?
C7 C8 1.373(4) . ?
C7 N1 1.396(4) . ?
C26 H26 0.9800 . ?
C26 C28 1.526(5) . ?
C26 C27 1.511(5) . ?
C10 H10 0.9300 . ?
C10 C9 1.373(5) . ?
C9 H9 0.9300 . ?
C9 C8 1.374(5) . ?
C8 H8 0.9300 . ?
C29 H29 0.9800 . ?
C29 C30 1.521(6) . ?
C29 C31 1.511(6) . ?
C4 N1 1.4200 . ?
C4 C3 1.4200 . ?
C4 C6 1.479(5) . ?
N1 C1 1.4200 . ?
C1 C2 1.4200 . ?
C1 C5 1.475(5) . ?
C2 H2 0.9800 . ?
C2 C3 1.4200 . ?
C3 H3 0.9800 . ?
C5 H5A 0.9600 . ?
C5 H5B 0.9600 . ?
C5 H5C 0.9600 . ?
C28 H28A 0.9600 . ?
C28 H28B 0.9600 . ?
C28 H28C 0.9600 . ?
C30 H30A 0.9600 . ?
C30 H30B 0.9600 . ?
C30 H30C 0.9600 . ?
C27 H27A 0.9600 . ?
C27 H27B 0.9600 . ?
C27 H27C 0.9600 . ?
C6 H6A 0.9600 . ?
C6 H6B 0.9600 . ?
C6 H6C 0.9600 . ?
C31 H31A 0.9600 . ?
C31 H31B 0.9600 . ?
C31 H31C 0.9600 . ?
O2 C36 1.387(13) . ?
O2 C39 1.429(13) . ?
O2 C39A 1.48(3) . ?
O2 C36A 1.44(4) . ?
O1 C32 1.41(3) . ?
O1 C35 1.33(3) . ?
O1 C32A 1.47(3) . ?
O1 C35A 1.41(2) . ?
C32 H32A 0.9700 . ?
C32 H32B 0.9700 . ?
C32 C33 1.51(3) . ?
C35 H35A 0.9700 . ?
C35 H35B 0.9700 . ?
C35 C34 1.23(3) . ?
C36 H36A 0.9700 . ?
C36 H36B 0.9700 . ?
C36 C37 1.446(14) . ?
C38 H38A 0.9700 . ?
C38 H38B 0.9700 . ?
C38 C37 1.621(13) . ?
C38 C39 1.380(14) . ?
C37 H37A 0.9700 . ?
C37 H37B 0.9700 . ?
C39 H39A 0.9700 . ?
C39 H39B 0.9700 . ?
C34 H34A 0.9700 . ?
C34 H34B 0.9700 . ?
C34 C33 1.84(4) . ?
C33 H33A 0.9700 . ?
C33 H33B 0.9700 . ?
C39A H39C 0.9700 . ?
C39A H39D 0.9700 . ?
C39A C38A 1.520(10) . ?
C38A H38C 0.9700 . ?
C38A H38D 0.9700 . ?
C38A C37A 1.530(10) . ?
C37A H37C 0.9700 . ?
C37A H37D 0.9700 . ?
C37A C36A 1.554(10) . ?
C36A H36C 0.9700 . ?
C36A H36D 0.9700 . ?
C32A H32C 0.9700 . ?
C32A H32D 0.9700 . ?
C32A C33A 1.31(3) . ?
C33A H33C 0.9700 . ?
C33A H33D 0.9700 . ?
C33A C34A 1.61(3) . ?
C35A H35C 0.9700 . ?
C35A H35D 0.9700 . ?
C35A C34A 1.38(3) . ?
C34A H34C 0.9700 . ?
C34A H34D 0.9700 . ?

loop_
_geom_torsion_atom_site_label_1
_geom_torsion_atom_site_label_2
_geom_torsion_atom_site_label_3
_geom_torsion_atom_site_label_4
_geom_torsion
_geom_torsion_site_symmetry_1
_geom_torsion_site_symmetry_2
_geom_torsion_site_symmetry_3
_geom_torsion_site_symmetry_4
_geom_torsion_publ_flag
Na1 N2 C13 N3 9.1(3) . . . . ?
Na1 N2 C13 C14 -168.7(2) . . . . ?
Na1 N2 C12 C11 -149.5(3) . . . . ?
Na1 N2 C12 C7 25.5(4) . . . . ?
Na1 N3 C13 N2 -8.7(3) . . . . ?
Na1 N3 C13 C14 169.1(2) . . . . ?
Na1 N3 C20 C21 -71.5(3) . . . . ?
Na1 N3 C20 C25 104.3(2) . . . . ?
Na1 C4 N1 C7 99.0(2) . . . . ?
Na1 C4 N1 C1 -66.21(10) . . . . ?
Na1 C4 C3 C2 72.78(11) . . . . ?
Na1 C1 C2 C3 -72.44(11) . . . . ?
Na1 C2 C3 C4 -76.87(10) . . . . ?
Na1 O2 C36 C37 168.7(5) . . . . ?
Na1 O2 C39 C38 -175.4(8) . . . . ?
Na1 O2 C39A C38A 163.0(11) . . . . ?
Na1 O2 C36A C37A 149.4(11) . . . . ?
Na1 O1 C32 C33 -168.8(14) . . . . ?
Na1 O1 C35 C34 -168(2) . . . . ?
Na1 O1 C32A C33A 152(2) . . . . ?
Na1 O1 C35A C34A 169.0(13) . . . . ?
N2 C13 C14 C19 56.9(3) . . . . ?
N2 C13 C14 C15 -121.3(2) . . . . ?
N2 C12 C11 C10 176.2(3) . . . . ?
N2 C12 C7 C8 -177.2(3) . . . . ?
N2 C12 C7 N1 0.4(4) . . . . ?
N3 C13 C14 C19 -120.8(2) . . . . ?
N3 C13 C14 C15 60.9(3) . . . . ?
N3 C20 C21 C22 175.8(2) . . . . ?
N3 C20 C21 C26 3.1(3) . . . . ?
N3 C20 C25 C24 -175.8(2) . . . . ?
N3 C20 C25 C29 -0.1(3) . . . . ?
C13 N2 C12 C11 34.3(5) . . . . ?
C13 N2 C12 C7 -150.8(3) . . . . ?
C13 N3 C20 C21 69.7(3) . . . . ?
C13 N3 C20 C25 -114.5(3) . . . . ?
C13 C14 C19 C18 -178.2(2) . . . . ?
C13 C14 C15 C16 178.2(2) . . . . ?
C12 N2 C13 N3 -173.4(3) . . . . ?
C12 N2 C13 C14 8.8(4) . . . . ?
C12 C11 C10 C9 -0.4(6) . . . . ?
C12 C7 C8 C9 1.2(6) . . . . ?
C12 C7 N1 C4 -94.0(3) . . . . ?
C12 C7 N1 C1 68.5(4) . . . . ?
C20 N3 C13 N2 -164.1(2) . . . . ?
C20 N3 C13 C14 13.8(4) . . . . ?
C20 C21 C22 C23 0.0 . . . . ?
C20 C21 C26 C28 85.0(3) . . . . ?
C20 C21 C26 C27 -148.5(3) . . . . ?
C20 C25 C29 C30 142.7(3) . . . . ?
C20 C25 C29 C31 -93.0(4) . . . . ?
C21 C20 C25 C24 0.0 . . . . ?
C21 C20 C25 C29 175.7(3) . . . . ?
C21 C22 C23 C24 0.0 . . . . ?
C22 C21 C26 C28 -87.7(3) . . . . ?
C22 C21 C26 C27 38.8(4) . . . . ?
C22 C23 C24 C25 0.0 . . . . ?
C23 C24 C25 C20 0.0 . . . . ?
C23 C24 C25 C29 -175.8(2) . . . . ?
C24 C25 C29 C30 -41.6(4) . . . . ?
C24 C25 C29 C31 82.8(4) . . . . ?
C25 C20 C21 C22 0.0 . . . . ?
C25 C20 C21 C26 -172.7(2) . . . . ?
C14 C19 C18 C17 0.0 . . . . ?
C19 C14 C15 C16 0.0 . . . . ?
C19 C18 C17 C16 0.0 . . . . ?
C18 C17 C16 C15 0.0 . . . . ?
C17 C16 C15 C14 0.0 . . . . ?
C15 C14 C19 C18 0.0 . . . . ?
C11 C12 C7 C8 -1.6(5) . . . . ?
C11 C12 C7 N1 175.9(3) . . . . ?
C11 C10 C9 C8 -0.1(6) . . . . ?
C7 C12 C11 C10 1.2(5) . . . . ?
C7 N1 C1 Na1 -98.8(2) . . . . ?
C7 N1 C1 C2 -164.8(3) . . . . ?
C7 N1 C1 C5 16.0(3) . . . . ?
C26 C21 C22 C23 172.8(2) . . . . ?
C10 C9 C8 C7 -0.3(6) . . . . ?
C8 C7 N1 C4 83.6(4) . . . . ?
C8 C7 N1 C1 -113.9(3) . . . . ?
C4 N1 C1 Na1 66.02(10) . . . . ?
C4 N1 C1 C2 0.0 . . . . ?
C4 N1 C1 C5 -179.2(3) . . . . ?
N1 C7 C8 C9 -176.3(4) . . . . ?
N1 C4 C3 Na1 -72.78(11) . . . . ?
N1 C4 C3 C2 0.0 . . . . ?
N1 C1 C2 Na1 72.44(11) . . . . ?
N1 C1 C2 C3 0.0 . . . . ?
C1 C2 C3 Na1 76.87(10) . . . . ?
C1 C2 C3 C4 0.0 . . . . ?
C3 C4 N1 C7 165.2(2) . . . . ?
C3 C4 N1 C1 0.0 . . . . ?
C5 C1 C2 Na1 -108.5(3) . . . . ?
C5 C1 C2 C3 179.0(3) . . . . ?
C6 C4 N1 C7 -13.1(4) . . . . ?
C6 C4 N1 C1 -178.3(3) . . . . ?
C6 C4 C3 Na1 105.3(3) . . . . ?
C6 C4 C3 C2 178.1(4) . . . . ?
O2 C36 C37 C38 10.0(12) . . . . ?
O2 C39A C38A C37A 57(2) . . . . ?
O1 C32 C33 C34 -30(2) . . . . ?
O1 C35 C34 C33 -14(3) . . . . ?
O1 C32A C33A C34A 49(3) . . . . ?
O1 C35A C34A C33A 35(3) . . . . ?
C32 O1 C35 C34 -5(4) . . . . ?
C35 O1 C32 C33 25(3) . . . . ?
C35 C34 C33 C32 28(3) . . . . ?
C36 O2 C39 C38 1.0(13) . . . . ?
C37 C38 C39 O2 5.1(14) . . . . ?
C39 O2 C36 C37 -7.5(12) . . . . ?
C39 C38 C37 C36 -9.1(13) . . . . ?
C39A O2 C36A C37A -35(2) . . . . ?
C39A C38A C37A C36A -74(3) . . . . ?
C38A C37A C36A O2 70(3) . . . . ?
C36A O2 C39A C38A -13(2) . . . . ?
C32A O1 C35A C34A -7(2) . . . . ?
C32A C33A C34A C35A -53(3) . . . . ?
C35A O1 C32A C33A -32(3) . . . . ?
